data_7025118
loop_
_publ_author_name
'Madhu, Vedichi'
'Ekambaram, Balaraman'
'Shimon, Linda J. W.'
'Diskin, Yael'
'Leitus, Gregory'
'Neumann, Ronny'

_publ_section_title
;
 Structural diversity in manganese, iron and cobalt complexes of the
 ditopic 1,2-bis(2,2'-bipyridyl-6-yl)ethyne ligand and observation of
 epoxidation and catalase activity of manganese compounds.
;
_journal_issue 31
_journal_name_full 'Dalton transactions (Cambridge, England : 2003)'
_journal_page_first 7266
_journal_page_last 7275
_journal_paper_doi 10.1039/b925129d
_journal_volume 39
_journal_year 2010
_chemical_formula_moiety 'C66 H42 Fe2 N12, C0.80 H1.20 N0.40, C1.20 H1.80 N0.60, 4(C F3 O3 S)'
_chemical_formula_sum 'C72 H45 F12 Fe2 N13 O12 S4'
_chemical_formula_weight 1752.19
_chemical_name_systematic
;
?
;
_space_group_IT_number 13
_symmetry_cell_setting monoclinic
_symmetry_space_group_name_Hall '-P 2yc'
_symmetry_space_group_name_H-M 'P 1 2/c 1'
_atom_sites_solution_hydrogens geom
_atom_sites_solution_primary direct
_atom_sites_solution_secondary difmap
_audit_creation_method SHELXL-97
_cell_angle_alpha 90.00
_cell_angle_beta 124.434(2)
_cell_angle_gamma 90.00
_cell_formula_units_Z 2
_cell_length_a 17.2541(7)
_cell_length_b 10.5472(5)
_cell_length_c 23.8490(8)
_cell_measurement_reflns_used 28126
_cell_measurement_temperature 100(2)
_cell_measurement_theta_max 23.336
_cell_measurement_theta_min 2.404
_cell_volume 3579.6(3)
_computing_cell_refinement APEX2
_computing_data_collection APEX2
_computing_data_reduction APEX2
_computing_structure_refinement 'SHELXL-97 (Sheldrick, 1997)'
_computing_structure_solution 'SHELXS-97 (Sheldrick, 1990)'
_diffrn_ambient_temperature 100(2)
_diffrn_measured_fraction_theta_full .994
_diffrn_measured_fraction_theta_max .994
_diffrn_measurement_device_type 'Bruker Kappa APEX II CCD'
_diffrn_measurement_method 'Phi and Omega scans'
_diffrn_radiation_monochromator graphite
_diffrn_radiation_source 'fine-focus sealed tube'
_diffrn_radiation_type MoK\a
_diffrn_radiation_wavelength 0.71073
_diffrn_reflns_av_R_equivalents 0.0554
_diffrn_reflns_av_sigmaI/netI 0.0667
_diffrn_reflns_limit_h_max 19
_diffrn_reflns_limit_h_min -21
_diffrn_reflns_limit_k_max 13
_diffrn_reflns_limit_k_min -13
_diffrn_reflns_limit_l_max 29
_diffrn_reflns_limit_l_min -23
_diffrn_reflns_number 27025
_diffrn_reflns_theta_full 26.47
_diffrn_reflns_theta_max 26.47
_diffrn_reflns_theta_min 1.73
_exptl_absorpt_coefficient_mu 0.627
_exptl_absorpt_correction_T_max 0.9876
_exptl_absorpt_correction_T_min 0.9118
_exptl_absorpt_correction_type numerical
_exptl_absorpt_process_details 'SHELXL-97 (Sheldrick, 1997)'
_exptl_crystal_colour orange
_exptl_crystal_density_diffrn 1.626
_exptl_crystal_density_method 'not measured'
_exptl_crystal_description plate
_exptl_crystal_F_000 1776
_exptl_crystal_size_max 0.15
_exptl_crystal_size_mid 0.15
_exptl_crystal_size_min 0.02
_refine_diff_density_max 1.177
_refine_diff_density_min -.726
_refine_diff_density_rms .082
_refine_ls_extinction_method none
_refine_ls_goodness_of_fit_ref 1.008
_refine_ls_hydrogen_treatment constr
_refine_ls_matrix_type full
_refine_ls_number_parameters 592
_refine_ls_number_reflns 7364
_refine_ls_number_restraints 191
_refine_ls_restrained_S_all 1.017
_refine_ls_R_factor_all 0.1152
_refine_ls_R_factor_gt 0.0563
_refine_ls_shift/su_max 0.042
_refine_ls_shift/su_mean 0.002
_refine_ls_structure_factor_coef Fsqd
_refine_ls_weighting_details 'calc w=1/[\s^2^(Fo^2^)+(0.0511P)^2^+9.8961P] where P=(Fo^2^+2Fc^2^)/3'
_refine_ls_weighting_scheme calc
_refine_ls_wR_factor_gt 0.1231
_refine_ls_wR_factor_ref 0.1558
_reflns_number_gt 4394
_reflns_number_total 7364
_reflns_threshold_expression >2sigma(I)
_cod_data_source_file b925129d.txt
_cod_data_source_block n215
_cod_depositor_comments
;
The following automatic conversions were performed:

'_symmetry_cell_setting' value 'Monoclinic' changed to 'monoclinic'
according to /home/saulius/struct/CIF-dictionaries/cif_core.dic
dictionary named 'cif_core.dic' version 2.4.2 from 2011-04-26.

Automatic conversion script
Id: cif_fix_values 1891 2012-01-12 08:04:46Z andrius 
;
_cod_original_sg_symbol_Hall -P2yc
_cod_original_sg_symbol_H-M P2/c
_cod_database_code 7025118

loop_
_symmetry_equiv_pos_as_xyz
'x, y, z'
'-x, y, -z+1/2'
'-x, -y, -z'
'x, -y, z-1/2'

loop_
_atom_site_label
_atom_site_type_symbol
_atom_site_fract_x
_atom_site_fract_y
_atom_site_fract_z
_atom_site_U_iso_or_equiv
_atom_site_adp_type
_atom_site_occupancy
_atom_site_symmetry_multiplicity
_atom_site_calc_flag
_atom_site_refinement_flags
_atom_site_disorder_assembly
_atom_site_disorder_group
Fe1 Fe 0.22241(4) 0.75841(6) 0.34373(3) 0.02525(16) Uani 1 1 d . . .
N1 N 0.3093(2) 0.8050(4) 0.45178(18) 0.0337(9) Uani 1 1 d . . .
N2 N 0.1564(2) 0.6579(3) 0.38661(16) 0.0218(7) Uani 1 1 d . . .
N3 N 0.2992(2) 0.5877(4) 0.35585(18) 0.0347(9) Uani 1 1 d . . .
N4 N 0.1657(2) 0.6933(3) 0.23790(17) 0.0277(8) Uani 1 1 d . . .
N5 N 0.3091(2) 0.8775(3) 0.32470(16) 0.0279(8) Uani 1 1 d . . .
C1 C 0.3829(3) 0.8840(5) 0.4810(2) 0.0501(14) Uani 1 1 d . . .
H1 H 0.4021 0.9189 0.4540 0.060 Uiso 1 1 calc R . .
C2 C 0.4321(3) 0.9168(5) 0.5492(2) 0.0509(14) Uani 1 1 d . . .
H2 H 0.4843 0.9728 0.5686 0.061 Uiso 1 1 calc R . .
C3 C 0.4037(3) 0.8664(5) 0.5880(2) 0.0408(12) Uani 1 1 d . . .
H3 H 0.4358 0.8880 0.6347 0.049 Uiso 1 1 calc R . .
C4 C 0.3287(3) 0.7846(4) 0.5587(2) 0.0328(10) Uani 1 1 d . . .
H4 H 0.3089 0.7487 0.5851 0.039 Uiso 1 1 calc R . .
C5 C 0.2818(3) 0.7547(4) 0.48993(19) 0.0245(8) Uani 1 1 d . . .
C6 C 0.2009(3) 0.6673(4) 0.45502(19) 0.0238(9) Uani 1 1 d . . .
C7 C 0.1715(3) 0.6012(4) 0.4898(2) 0.0288(9) Uani 1 1 d . . .
H7 H 0.2038 0.6108 0.5376 0.035 Uiso 1 1 calc R . .
C8 C 0.0953(3) 0.5216(4) 0.4551(2) 0.0312(10) Uani 1 1 d . . .
H8 H 0.0741 0.4762 0.4784 0.037 Uiso 1 1 calc R . .
C9 C 0.0500(3) 0.5086(4) 0.3854(2) 0.0269(9) Uani 1 1 d . . .
H9 H -0.0015 0.4520 0.3603 0.032 Uiso 1 1 calc R . .
C10 C 0.0813(3) 0.5798(4) 0.35329(19) 0.0226(8) Uani 1 1 d . . .
C11 C 0.0272(3) 0.5777(4) 0.28016(19) 0.0224(8) Uani 1 1 d . . .
C12 C 0.3572(3) 0.5268(5) 0.4153(2) 0.0461(13) Uani 1 1 d . . .
H12 H 0.3638 0.5589 0.4550 0.055 Uiso 1 1 calc R . .
C13 C 0.4073(4) 0.4200(6) 0.4209(3) 0.0567(15) Uani 1 1 d . . .
H13 H 0.4473 0.3794 0.4636 0.068 Uiso 1 1 calc R . .
C14 C 0.3983(3) 0.3736(5) 0.3638(3) 0.0532(14) Uani 1 1 d . . .
H14 H 0.4336 0.3017 0.3668 0.064 Uiso 1 1 calc R . .
C15 C 0.3373(3) 0.4324(5) 0.3016(3) 0.0424(12) Uani 1 1 d . . .
H15 H 0.3288 0.3998 0.2614 0.051 Uiso 1 1 calc R . .
C16 C 0.2890(3) 0.5391(4) 0.2993(2) 0.0325(10) Uani 1 1 d . . .
C17 C 0.2230(3) 0.6091(4) 0.2357(2) 0.0297(10) Uani 1 1 d . . .
C18 C 0.2221(3) 0.5895(4) 0.1772(2) 0.0398(11) Uani 1 1 d . . .
H18 H 0.2640 0.5304 0.1776 0.048 Uiso 1 1 calc R . .
C19 C 0.1603(4) 0.6562(5) 0.1197(2) 0.0468(13) Uani 1 1 d . . .
H19 H 0.1599 0.6458 0.0800 0.056 Uiso 1 1 calc R . .
C20 C 0.0984(3) 0.7387(4) 0.1198(2) 0.0382(11) Uani 1 1 d . . .
H20 H 0.0537 0.7844 0.0798 0.046 Uiso 1 1 calc R . .
C21 C 0.1026(3) 0.7540(4) 0.1792(2) 0.0294(9) Uani 1 1 d . . .
C22 C 0.0355(3) 0.8361(4) 0.1782(2) 0.0305(10) Uani 1 1 d . . .
C23 C -0.0277(3) 0.8994(4) 0.1698(2) 0.0352(11) Uani 1 1 d . . .
N6 N 0.15795(19) 0.9519(2) 0.32414(15) 0.0329(8) Uani 1 1 d G . .
C24 C 0.0894(2) 0.9890(3) 0.33427(19) 0.0432(12) Uani 1 1 d G . .
C25 C 0.0736(3) 1.1171(3) 0.3377(3) 0.100(2) Uani 1 1 d G . .
H25 H 0.0268 1.1425 0.3447 0.120 Uiso 1 1 calc R . .
C26 C 0.1262(3) 1.2080(2) 0.3311(3) 0.100(2) Uani 1 1 d G . .
H26 H 0.1153 1.2955 0.3335 0.120 Uiso 1 1 calc R . .
C27 C 0.1947(3) 1.1709(2) 0.3210(3) 0.083(2) Uani 1 1 d G . .
H27 H 0.2307 1.2330 0.3164 0.099 Uiso 1 1 calc R . .
C28 C 0.2106(2) 1.0428(3) 0.31748(19) 0.0434(12) Uani 1 1 d G . .
C29 C 0.2772(3) 0.9971(4) 0.3041(2) 0.0332(10) Uani 1 1 d . . .
C30 C 0.3066(3) 1.0716(5) 0.2719(2) 0.0408(11) Uani 1 1 d . . .
H30 H 0.2828 1.1552 0.2576 0.049 Uiso 1 1 calc R . .
C31 C 0.3704(3) 1.0236(5) 0.2607(2) 0.0418(12) Uani 1 1 d . . .
H31 H 0.3893 1.0724 0.2369 0.050 Uiso 1 1 calc R . .
C32 C 0.4068(3) 0.9046(5) 0.2839(2) 0.0411(12) Uani 1 1 d . . .
H32 H 0.4530 0.8712 0.2781 0.049 Uiso 1 1 calc R . .
C33 C 0.3746(3) 0.8342(4) 0.3159(2) 0.0336(10) Uani 1 1 d . . .
H33 H 0.4000 0.7520 0.3322 0.040 Uiso 1 1 calc R . .
S1 S 0.13260(8) 0.27479(10) 0.12026(6) 0.0334(3) Uani 1 1 d D . .
O1 O 0.0729(2) 0.3623(3) 0.06617(18) 0.0442(8) Uani 1 1 d D . .
O2 O 0.2311(2) 0.2824(3) 0.14649(15) 0.0343(7) Uani 1 1 d D . .
O3 O 0.1139(2) 0.2628(3) 0.17180(18) 0.0486(9) Uani 1 1 d D . .
F1 F 0.0066(2) 0.1011(3) 0.04833(17) 0.0660(9) Uani 1 1 d D . .
F2 F 0.11225(19) 0.1186(3) 0.02759(14) 0.0482(7) Uani 1 1 d D . .
F3 F 0.1450(2) 0.0273(3) 0.11905(16) 0.0621(9) Uani 1 1 d D . .
C34 C 0.0974(3) 0.1226(4) 0.0768(3) 0.0414(12) Uani 1 1 d D . .
S2A S 0.6238(3) 0.6783(5) 0.4177(2) 0.0645(12) Uani 0.40 1 d PD A 1
O4A O 0.6675(13) 0.5630(14) 0.4138(9) 0.137(9) Uani 0.40 1 d PD A 1
O5A O 0.5503(7) 0.6551(16) 0.4243(6) 0.0645(12) Uani 0.40 1 d PD A 1
O6A O 0.6051(8) 0.7731(13) 0.3691(5) 0.070(4) Uani 0.40 1 d PD A 1
F4A F 0.7961(7) 0.7616(10) 0.4953(5) 0.071(3) Uani 0.40 1 d PD A 1
F5A F 0.7552(5) 0.6551(9) 0.5500(4) 0.058(2) Uani 0.40 1 d PD A 1
F6A F 0.7026(9) 0.8423(11) 0.5191(5) 0.114(5) Uani 0.40 1 d PD A 1
C35A C 0.7235(10) 0.7404(14) 0.4998(7) 0.114(5) Uani 0.40 1 d PD A 1
S2B S 0.6202(5) 0.6961(6) 0.4711(3) 0.0598(16) Uiso 0.24 1 d PD B 2
O4B O 0.5510(12) 0.6109(15) 0.4203(9) 0.058(6) Uiso 0.24 1 d PD B 2
O5B O 0.6975(11) 0.6209(16) 0.5257(8) 0.057(5) Uiso 0.24 1 d PD B 2
O6B O 0.5872(12) 0.7975(14) 0.4891(9) 0.074(5) Uiso 0.24 1 d PD B 2
F4B F 0.6167(12) 0.8431(16) 0.3806(8) 0.063(5) Uiso 0.24 1 d PD B 2
F5B F 0.7110(11) 0.6806(15) 0.4129(8) 0.086(5) Uiso 0.24 1 d PD B 2
F6B F 0.7463(10) 0.8429(15) 0.4759(8) 0.074(4) Uiso 0.24 1 d PD B 2
C35B C 0.6742(11) 0.7688(15) 0.4321(8) 0.047(6) Uiso 0.24 1 d PD B 2
S2C S 0.5942(4) 0.5903(5) 0.3884(3) 0.0469(12) Uiso 0.26 1 d PD C 3
O4C O 0.5050(8) 0.6319(14) 0.3326(7) 0.065(4) Uiso 0.26 1 d PD C 3
O5C O 0.6516(10) 0.5300(15) 0.3719(8) 0.056(4) Uiso 0.26 1 d PD C 3
O6C O 0.5983(11) 0.5291(14) 0.4431(6) 0.060(4) Uiso 0.26 1 d PD C 3
F4C F 0.6080(12) 0.8067(16) 0.4477(9) 0.107(5) Uiso 0.26 1 d PD C 3
F5C F 0.6593(14) 0.8084(19) 0.3829(9) 0.096(7) Uiso 0.26 1 d PD C 3
F6C F 0.7387(10) 0.7227(15) 0.4854(7) 0.076(4) Uiso 0.26 1 d PD C 3
C35C C 0.6534(13) 0.7399(16) 0.4281(9) 0.076(4) Uiso 0.26 1 d PD C 3
S2D S 0.6640(12) 0.6631(14) 0.4512(8) 0.057(4) Uiso 0.10 1 d PD D 4
O4D O 0.5757(18) 0.716(3) 0.4325(19) 0.060(12) Uiso 0.10 1 d PD D 4
O5D O 0.672(2) 0.584(2) 0.4059(14) 0.000(5) Uiso 0.10 1 d PD D 4
O6D O 0.724(3) 0.627(3) 0.5217(11) 0.043(13) Uiso 0.10 1 d PD D 4
F4D F 0.725(3) 0.896(3) 0.5040(17) 0.074(13) Uiso 0.10 1 d PD D 4
F5D F 0.671(3) 0.883(3) 0.4004(16) 0.098(14) Uiso 0.10 1 d PD D 4
F6D F 0.8088(19) 0.802(3) 0.4808(19) 0.068(11) Uiso 0.10 1 d PD D 4
C35D C 0.7204(19) 0.817(2) 0.4583(15) 0.068(11) Uiso 0.10 1 d PD D 4
N7A N 0.5000 0.2699(15) 0.2500 0.053(6) Uani 0.60 2 d SP E 5
C36A C 0.5000 0.3805(19) 0.2500 0.066(3) Uani 0.60 2 d SP E 5
C37A C 0.5000 0.5167(13) 0.2500 0.066(3) Uani 0.60 2 d SP E 5
H37A H 0.4769 0.5477 0.2043 0.098 Uiso 0.30 1 d PR E 5
H37B H 0.5641 0.5477 0.2824 0.098 Uiso 0.30 1 d PR E 5
H37C H 0.4590 0.5477 0.2633 0.098 Uiso 0.30 1 d PR E 5
N7B N 0.5000 0.243(3) 0.2500 0.070(14) Uiso 0.40 2 d SPD F 6
C36B C 0.5160(19) 0.338(2) 0.2708(13) 0.034(8) Uiso 0.20 1 d PD F 6
C37B C 0.5633(17) 0.470(2) 0.3051(12) 0.041(6) Uiso 0.20 1 d P F 6
H37D H 0.6188 0.4549 0.3513 0.061 Uiso 0.20 1 calc PR F 6
H37E H 0.5183 0.5225 0.3072 0.061 Uiso 0.20 1 calc PR F 6
H37F H 0.5821 0.5127 0.2782 0.061 Uiso 0.20 1 calc PR F 6

loop_
_atom_site_aniso_label
_atom_site_aniso_U_11
_atom_site_aniso_U_22
_atom_site_aniso_U_33
_atom_site_aniso_U_23
_atom_site_aniso_U_13
_atom_site_aniso_U_12
Fe1 0.0220(3) 0.0315(3) 0.0224(3) -0.0031(3) 0.0127(2) -0.0024(3)
N1 0.031(2) 0.041(2) 0.0267(19) -0.0077(17) 0.0148(17) -0.0112(17)
N2 0.0175(16) 0.0218(17) 0.0215(17) -0.0007(14) 0.0083(14) 0.0034(13)
N3 0.0231(18) 0.045(2) 0.029(2) -0.0053(18) 0.0103(16) 0.0016(17)
N4 0.0192(17) 0.0288(19) 0.031(2) -0.0041(16) 0.0114(15) -0.0068(15)
N5 0.0235(17) 0.038(2) 0.0205(18) -0.0057(16) 0.0115(15) -0.0043(16)
C1 0.044(3) 0.072(4) 0.032(3) -0.009(3) 0.020(2) -0.030(3)
C2 0.037(3) 0.072(4) 0.035(3) -0.019(3) 0.016(2) -0.032(3)
C3 0.035(3) 0.058(3) 0.031(2) -0.016(2) 0.019(2) -0.014(2)
C4 0.028(2) 0.043(3) 0.030(2) -0.010(2) 0.017(2) -0.006(2)
C5 0.0217(19) 0.028(2) 0.024(2) -0.0033(18) 0.0127(17) 0.0018(17)
C6 0.024(2) 0.024(2) 0.021(2) -0.0014(17) 0.0110(18) 0.0062(17)
C7 0.031(2) 0.028(2) 0.022(2) 0.0020(18) 0.0121(19) 0.0003(18)
C8 0.031(2) 0.030(2) 0.025(2) 0.0066(19) 0.012(2) -0.0045(19)
C9 0.024(2) 0.022(2) 0.026(2) 0.0018(17) 0.0092(18) -0.0003(17)
C10 0.023(2) 0.019(2) 0.021(2) -0.0001(16) 0.0100(17) 0.0031(16)
C11 0.020(2) 0.021(2) 0.0272(19) -0.0006(16) 0.0146(17) 0.0009(16)
C12 0.032(3) 0.062(3) 0.032(3) 0.002(2) 0.011(2) 0.015(2)
C13 0.040(3) 0.064(4) 0.040(3) -0.001(3) 0.007(2) 0.018(3)
C14 0.032(3) 0.054(3) 0.052(3) -0.007(3) 0.011(3) 0.012(2)
C15 0.032(3) 0.043(3) 0.045(3) -0.011(2) 0.017(2) 0.000(2)
C16 0.021(2) 0.041(3) 0.032(2) -0.012(2) 0.0128(19) -0.0045(19)
C17 0.025(2) 0.031(2) 0.030(2) -0.0091(19) 0.0136(19) -0.0085(18)
C18 0.049(3) 0.033(3) 0.039(3) -0.014(2) 0.026(2) -0.006(2)
C19 0.072(4) 0.035(3) 0.034(3) -0.014(2) 0.030(3) -0.005(3)
C20 0.045(3) 0.034(3) 0.024(2) -0.006(2) 0.012(2) -0.011(2)
C21 0.025(2) 0.027(2) 0.029(2) -0.0048(19) 0.0113(18) -0.0106(19)
C22 0.023(2) 0.035(2) 0.030(2) 0.0028(19) 0.0128(19) -0.0087(19)
C23 0.032(2) 0.036(3) 0.037(3) 0.005(2) 0.019(2) -0.007(2)
N6 0.0292(19) 0.032(2) 0.036(2) -0.0077(17) 0.0179(17) -0.0032(16)
C24 0.039(3) 0.037(3) 0.060(3) -0.011(2) 0.032(3) -0.001(2)
C25 0.118(4) 0.035(2) 0.216(7) -0.018(3) 0.136(5) -0.003(3)
C26 0.118(4) 0.035(2) 0.216(7) -0.018(3) 0.136(5) -0.003(3)
C27 0.096(5) 0.036(3) 0.166(7) -0.015(4) 0.105(6) -0.010(3)
C28 0.042(3) 0.037(3) 0.058(3) -0.008(2) 0.032(3) -0.004(2)
C29 0.027(2) 0.035(3) 0.032(2) -0.005(2) 0.013(2) -0.0041(19)
C30 0.034(3) 0.041(3) 0.045(3) 0.006(2) 0.021(2) 0.001(2)
C31 0.041(3) 0.053(3) 0.031(3) 0.003(2) 0.020(2) -0.006(2)
C32 0.032(2) 0.056(3) 0.041(3) -0.006(2) 0.025(2) -0.003(2)
C33 0.029(2) 0.039(3) 0.029(2) -0.005(2) 0.014(2) -0.003(2)
S1 0.0362(6) 0.0256(6) 0.0494(7) -0.0019(5) 0.0308(6) 0.0014(5)
O1 0.046(2) 0.0319(18) 0.065(2) 0.0094(17) 0.0380(19) 0.0141(15)
O2 0.0344(16) 0.0339(17) 0.0400(18) -0.0109(14) 0.0243(15) -0.0055(13)
O3 0.058(2) 0.046(2) 0.068(2) 0.0017(18) 0.051(2) 0.0028(17)
F1 0.0415(17) 0.072(2) 0.080(2) -0.0148(19) 0.0319(17) -0.0239(16)
F2 0.0479(17) 0.0405(16) 0.0540(18) -0.0139(14) 0.0276(15) -0.0062(13)
F3 0.075(2) 0.0245(15) 0.067(2) 0.0023(15) 0.0282(18) -0.0011(15)
C34 0.036(3) 0.034(3) 0.050(3) -0.001(2) 0.022(2) -0.005(2)
S2A 0.0321(18) 0.090(3) 0.048(2) 0.040(2) 0.0089(18) 0.014(2)
O4A 0.087(12) 0.100(14) 0.090(13) 0.023(11) -0.030(9) 0.009(10)
O5A 0.0321(18) 0.090(3) 0.048(2) 0.040(2) 0.0089(18) 0.014(2)
O6A 0.065(8) 0.093(11) 0.049(6) 0.041(7) 0.031(6) 0.049(8)
F4A 0.071(6) 0.085(7) 0.084(7) 0.011(6) 0.061(6) -0.002(6)
F5A 0.035(5) 0.092(7) 0.033(5) 0.010(5) 0.012(4) 0.013(4)
F6A 0.160(10) 0.110(8) 0.072(6) 0.001(6) 0.066(7) 0.085(8)
C35A 0.160(10) 0.110(8) 0.072(6) 0.001(6) 0.066(7) 0.085(8)
N7A 0.105(15) 0.007(6) 0.058(10) 0.000 0.054(9) 0.000
C36A 0.080(8) 0.052(6) 0.086(9) 0.000 0.061(7) 0.000
C37A 0.080(8) 0.052(6) 0.086(9) 0.000 0.061(7) 0.000

loop_
_atom_type_symbol
_atom_type_description
_atom_type_scat_dispersion_real
_atom_type_scat_dispersion_imag
_atom_type_scat_source
C C .0033 .0016 'International Tables Vol C Tables 4.2.6.8 and 6.1.1.4'
H H .0000 .0000 'International Tables Vol C Tables 4.2.6.8 and 6.1.1.4'
F F .0171 .0103 'International Tables Vol C Tables 4.2.6.8 and 6.1.1.4'
Fe Fe .3463 .8444 'International Tables Vol C Tables 4.2.6.8 and 6.1.1.4'
N N .0061 .0033 'International Tables Vol C Tables 4.2.6.8 and 6.1.1.4'
O O .0106 .0060 'International Tables Vol C Tables 4.2.6.8 and 6.1.1.4'
S S .1246 .1234 'International Tables Vol C Tables 4.2.6.8 and 6.1.1.4'

loop_
_geom_angle_atom_site_label_1
_geom_angle_atom_site_label_2
_geom_angle_atom_site_label_3
_geom_angle
_geom_angle_site_symmetry_1
_geom_angle_site_symmetry_3
N3 Fe1 N1 94.01(14) . .
N3 Fe1 N2 88.59(13) . .
N1 Fe1 N2 75.46(13) . .
N3 Fe1 N5 93.84(14) . .
N1 Fe1 N5 91.24(13) . .
N2 Fe1 N5 166.63(12) . .
N3 Fe1 N4 74.86(13) . .
N1 Fe1 N4 166.30(13) . .
N2 Fe1 N4 111.55(12) . .
N5 Fe1 N4 81.74(12) . .
N3 Fe1 N6 169.26(13) . .
N1 Fe1 N6 88.26(13) . .
N2 Fe1 N6 102.13(11) . .
N5 Fe1 N6 75.60(12) . .
N4 Fe1 N6 101.24(12) . .
C1 N1 C5 119.0(4) . .
C1 N1 Fe1 124.9(3) . .
C5 N1 Fe1 116.0(3) . .
C10 N2 C6 117.1(3) . .
C10 N2 Fe1 126.9(3) . .
C6 N2 Fe1 115.8(3) . .
C12 N3 C16 117.8(4) . .
C12 N3 Fe1 125.0(3) . .
C16 N3 Fe1 117.2(3) . .
C21 N4 C17 116.6(4) . .
C21 N4 Fe1 127.2(3) . .
C17 N4 Fe1 112.5(3) . .
C33 N5 C29 117.8(4) . .
C33 N5 Fe1 125.0(3) . .
C29 N5 Fe1 115.1(3) . .
N1 C1 C2 122.5(4) . .
N1 C1 H1 118.7 . .
C2 C1 H1 118.7 . .
C3 C2 C1 118.5(4) . .
C3 C2 H2 120.7 . .
C1 C2 H2 120.7 . .
C4 C3 C2 119.5(4) . .
C4 C3 H3 120.3 . .
C2 C3 H3 120.3 . .
C3 C4 C5 119.6(4) . .
C3 C4 H4 120.2 . .
C5 C4 H4 120.2 . .
N1 C5 C4 120.8(4) . .
N1 C5 C6 116.5(3) . .
C4 C5 C6 122.7(4) . .
N2 C6 C7 122.2(4) . .
N2 C6 C5 115.9(3) . .
C7 C6 C5 121.9(4) . .
C8 C7 C6 119.8(4) . .
C8 C7 H7 120.1 . .
C6 C7 H7 120.1 . .
C7 C8 C9 118.8(4) . .
C7 C8 H8 120.6 . .
C9 C8 H8 120.6 . .
C10 C9 C8 118.6(4) . .
C10 C9 H9 120.7 . .
C8 C9 H9 120.7 . .
N2 C10 C9 123.4(4) . .
N2 C10 C11 118.1(3) . .
C9 C10 C11 118.3(4) . .
C11 C11 C10 171.7(5) 2 .
N3 C12 C13 122.9(5) . .
N3 C12 H12 118.5 . .
C13 C12 H12 118.5 . .
C14 C13 C12 118.8(5) . .
C14 C13 H13 120.6 . .
C12 C13 H13 120.6 . .
C13 C14 C15 119.5(5) . .
C13 C14 H14 120.2 . .
C15 C14 H14 120.2 . .
C16 C15 C14 118.9(5) . .
C16 C15 H15 120.6 . .
C14 C15 H15 120.6 . .
N3 C16 C15 122.0(4) . .
N3 C16 C17 115.0(4) . .
C15 C16 C17 123.0(4) . .
N4 C17 C18 122.7(4) . .
N4 C17 C16 116.3(4) . .
C18 C17 C16 121.0(4) . .
C19 C18 C17 119.2(5) . .
C19 C18 H18 120.4 . .
C17 C18 H18 120.4 . .
C18 C19 C20 119.3(5) . .
C18 C19 H19 120.3 . .
C20 C19 H19 120.3 . .
C19 C20 C21 118.8(4) . .
C19 C20 H20 120.6 . .
C21 C20 H20 120.6 . .
N4 C21 C20 123.3(4) . .
N4 C21 C22 118.2(4) . .
C20 C21 C22 118.5(4) . .
C23 C22 C21 172.3(5) . .
C22 C23 C24 170.1(5) . 2
C24 N6 C28 120.0 . .
C24 N6 Fe1 126.20(15) . .
C28 N6 Fe1 111.9(3) . .
C23 C24 N6 119.4(3) 2 .
C23 C24 C25 119.8(3) 2 .
N6 C24 C25 120.0 . .
C26 C25 C24 120.0 . .
C26 C25 H25 120.0 . .
C24 C25 H25 120.0 . .
C25 C26 C27 120.0 . .
C25 C26 H26 120.0 . .
C27 C26 H26 120.0 . .
C26 C27 C28 120.0 . .
C26 C27 H27 120.0 . .
C28 C27 H27 120.0 . .
C27 C28 N6 120.0 . .
C27 C28 C29 123.2(3) . .
N6 C28 C29 116.7(3) . .
N5 C29 C30 122.0(4) . .
N5 C29 C28 116.4(4) . .
C30 C29 C28 121.6(4) . .
C31 C30 C29 119.2(5) . .
C31 C30 H30 120.4 . .
C29 C30 H30 120.4 . .
C30 C31 C32 119.7(5) . .
C30 C31 H31 120.2 . .
C32 C31 H31 120.2 . .
C31 C32 C33 118.5(4) . .
C31 C32 H32 120.7 . .
C33 C32 H32 120.7 . .
N5 C33 C32 122.7(4) . .
N5 C33 H33 118.7 . .
C32 C33 H33 118.7 . .
O1 S1 O3 115.4(2) . .
O1 S1 O2 115.01(19) . .
O3 S1 O2 114.3(2) . .
O1 S1 C34 102.5(2) . .
O3 S1 C34 104.2(2) . .
O2 S1 C34 103.2(2) . .
F1 C34 F3 107.7(4) . .
F1 C34 F2 107.6(4) . .
F3 C34 F2 107.3(4) . .
F1 C34 S1 111.1(3) . .
F3 C34 S1 111.8(3) . .
F2 C34 S1 111.1(3) . .
O5A S2A O6A 114.6(7) . .
O5A S2A O4A 113.5(11) . .
O6A S2A O4A 114.8(10) . .
O5A S2A C35A 107.8(8) . .
O6A S2A C35A 105.1(8) . .
O4A S2A C35A 99.1(8) . .
F6A C35A F4A 110.5(14) . .
F6A C35A F5A 107.2(12) . .
F4A C35A F5A 104.8(11) . .
F6A C35A S2A 113.0(10) . .
F4A C35A S2A 109.1(10) . .
F5A C35A S2A 111.9(10) . .
O6B S2B O4B 116.8(11) . .
O6B S2B O5B 118.0(11) . .
O4B S2B O5B 108.5(11) . .
O6B S2B C35B 104.5(9) . .
O4B S2B C35B 104.8(10) . .
O5B S2B C35B 102.2(9) . .
F4B C35B F6B 105.1(14) . .
F4B C35B F5B 110.2(14) . .
F6B C35B F5B 105.1(14) . .
F4B C35B S2B 113.3(12) . .
F6B C35B S2B 111.6(12) . .
F5B C35B S2B 111.1(12) . .
O5C S2C O6C 111.9(9) . .
O5C S2C O4C 116.1(9) . .
O6C S2C O4C 117.8(9) . .
O5C S2C C35C 105.0(9) . .
O6C S2C C35C 101.2(9) . .
O4C S2C C35C 102.2(9) . .
F4C C35C F6C 103.9(15) . .
F4C C35C F5C 109.0(16) . .
F6C C35C F5C 110.7(16) . .
F4C C35C S2C 111.9(14) . .
F6C C35C S2C 112.4(13) . .
F5C C35C S2C 108.7(14) . .
O5D S2D O6D 114.4(17) . .
O5D S2D O4D 122.0(18) . .
O6D S2D O4D 113.9(19) . .
O5D S2D C35D 107.9(14) . .
O6D S2D C35D 97.7(16) . .
O4D S2D C35D 95.6(15) . .
F6D C35D F4D 103(2) . .
F6D C35D F5D 113(2) . .
F4D C35D F5D 103(2) . .
F6D C35D S2D 111.4(18) . .
F4D C35D S2D 113.9(19) . .
F5D C35D S2D 111.6(19) . .
N7A C36A C37A 180.000(6) . .
C36A C37A H37A 109.5 . .
C36A C37A H37B 109.5 . .
H37A C37A H37B 109.5 . .
C36A C37A H37C 109.5 . .
H37A C37A H37C 109.5 . .
H37B C37A H37C 109.5 . .
N7B C36B C37B 166(3) . .
C36B C37B H37B 127.5 . .

loop_
_geom_bond_atom_site_label_1
_geom_bond_atom_site_label_2
_geom_bond_distance
_geom_bond_site_symmetry_2
Fe1 N3 2.155(4) .
Fe1 N1 2.182(3) .
Fe1 N2 2.188(3) .
Fe1 N5 2.188(3) .
Fe1 N4 2.237(3) .
Fe1 N6 2.243(2) .
N1 C1 1.338(6) .
N1 C5 1.350(5) .
N2 C10 1.350(5) .
N2 C6 1.358(5) .
N3 C12 1.348(6) .
N3 C16 1.358(5) .
N4 C21 1.352(5) .
N4 C17 1.353(5) .
N5 C33 1.342(5) .
N5 C29 1.353(6) .
C1 C2 1.387(7) .
C1 H1 0.9500 .
C2 C3 1.376(7) .
C2 H2 0.9500 .
C3 C4 1.372(6) .
C3 H3 0.9500 .
C4 C5 1.394(6) .
C4 H4 0.9500 .
C5 C6 1.476(5) .
C6 C7 1.382(6) .
C7 C8 1.373(6) .
C7 H7 0.9500 .
C8 C9 1.386(6) .
C8 H8 0.9500 .
C9 C10 1.382(6) .
C9 H9 0.9500 .
C10 C11 1.440(5) .
C11 C11 1.193(8) 2
C12 C13 1.380(7) .
C12 H12 0.9500 .
C13 C14 1.372(7) .
C13 H13 0.9500 .
C14 C15 1.388(7) .
C14 H14 0.9500 .
C15 C16 1.382(6) .
C15 H15 0.9500 .
C16 C17 1.480(6) .
C17 C18 1.400(6) .
C18 C19 1.363(7) .
C18 H18 0.9500 .
C19 C20 1.379(7) .
C19 H19 0.9500 .
C20 C21 1.389(6) .
C20 H20 0.9500 .
C21 C22 1.435(6) .
C22 C23 1.195(6) .
C23 C24 1.386(10) 2
N6 C24 1.3900 .
N6 C28 1.3900 .
C24 C23 1.386(5) 2
C24 C25 1.3900 .
C25 C26 1.3900 .
C25 H25 0.9500 .
C26 C27 1.3900 .
C26 H26 0.9500 .
C27 C28 1.3900 .
C27 H27 0.9500 .
C28 C29 1.438(5) .
C29 C30 1.382(6) .
C30 C31 1.368(7) .
C30 H30 0.9500 .
C31 C32 1.373(7) .
C31 H31 0.9500 .
C32 C33 1.385(6) .
C32 H32 0.9500 .
C33 H33 0.9500 .
S1 O1 1.440(3) .
S1 O3 1.443(3) .
S1 O2 1.444(3) .
S1 C34 1.818(5) .
F1 C34 1.328(5) .
F2 C34 1.337(5) .
F3 C34 1.329(5) .
S2A O5A 1.385(11) .
S2A O6A 1.422(10) .
S2A O4A 1.462(13) .
S2A C35A 1.847(13) .
F4A C35A 1.336(15) .
F5A C35A 1.342(14) .
F6A C35A 1.297(13) .
S2B O6B 1.389(12) .
S2B O4B 1.437(13) .
S2B O5B 1.462(13) .
S2B C35B 1.817(14) .
F4B C35B 1.316(15) .
F5B C35B 1.346(15) .
F6B C35B 1.334(15) .
S2C O5C 1.407(12) .
S2C O6C 1.421(12) .
S2C O4C 1.420(12) .
S2C C35C 1.827(15) .
F4C C35C 1.320(16) .
F5C C35C 1.349(16) .
F6C C35C 1.338(16) .
S2D O5D 1.430(15) .
S2D O6D 1.441(15) .
S2D O4D 1.436(16) .
S2D C35D 1.849(16) .
F4D C35D 1.336(18) .
F5D C35D 1.337(17) .
F6D C35D 1.308(18) .
N7A C36A 1.17(2) .
C36A C37A 1.44(2) .
C37A H37A 0.9800 .
C37A H37B 0.9800 .
C37A H37C 0.9800 .
N7B C36B 1.083(19) .
C36B C37B 1.58(3) .
C37B H37B 0.9911 .
C37B H37D 0.9800 .
C37B H37E 0.9800 .
C37B H37F 0.9800 .

loop_
_geom_torsion_atom_site_label_1
_geom_torsion_atom_site_label_2
_geom_torsion_atom_site_label_3
_geom_torsion_atom_site_label_4
_geom_torsion
_geom_torsion_site_symmetry_1
_geom_torsion_site_symmetry_4
N3 Fe1 N1 C1 95.6(4) . .
N2 Fe1 N1 C1 -176.9(4) . .
N5 Fe1 N1 C1 1.7(4) . .
N4 Fe1 N1 C1 60.5(8) . .
N6 Fe1 N1 C1 -73.9(4) . .
N3 Fe1 N1 C5 -88.3(3) . .
N2 Fe1 N1 C5 -0.8(3) . .
N5 Fe1 N1 C5 177.7(3) . .
N4 Fe1 N1 C5 -123.5(5) . .
N6 Fe1 N1 C5 102.2(3) . .
N3 Fe1 N2 C10 -82.6(3) . .
N1 Fe1 N2 C10 -177.1(3) . .
N5 Fe1 N2 C10 176.7(5) . .
N4 Fe1 N2 C10 -9.5(3) . .
N6 Fe1 N2 C10 98.0(3) . .
N3 Fe1 N2 C6 91.5(3) . .
N1 Fe1 N2 C6 -3.0(3) . .
N5 Fe1 N2 C6 -9.3(7) . .
N4 Fe1 N2 C6 164.6(3) . .
N6 Fe1 N2 C6 -88.0(3) . .
N1 Fe1 N3 C12 17.4(4) . .
N2 Fe1 N3 C12 -58.0(4) . .
N5 Fe1 N3 C12 108.9(4) . .
N4 Fe1 N3 C12 -170.8(4) . .
N6 Fe1 N3 C12 119.3(7) . .
N1 Fe1 N3 C16 -161.7(3) . .
N2 Fe1 N3 C16 123.0(3) . .
N5 Fe1 N3 C16 -70.2(3) . .
N4 Fe1 N3 C16 10.2(3) . .
N6 Fe1 N3 C16 -59.7(8) . .
N3 Fe1 N4 C21 -175.0(3) . .
N1 Fe1 N4 C21 -138.5(5) . .
N2 Fe1 N4 C21 102.7(3) . .
N5 Fe1 N4 C21 -78.7(3) . .
N6 Fe1 N4 C21 -5.3(3) . .
N3 Fe1 N4 C17 -17.5(3) . .
N1 Fe1 N4 C17 19.0(7) . .
N2 Fe1 N4 C17 -99.8(3) . .
N5 Fe1 N4 C17 78.8(3) . .
N6 Fe1 N4 C17 152.3(3) . .
N3 Fe1 N5 C33 8.0(3) . .
N1 Fe1 N5 C33 102.1(3) . .
N2 Fe1 N5 C33 108.2(6) . .
N4 Fe1 N5 C33 -66.1(3) . .
N6 Fe1 N5 C33 -170.0(3) . .
N3 Fe1 N5 C29 171.1(3) . .
N1 Fe1 N5 C29 -94.8(3) . .
N2 Fe1 N5 C29 -88.8(6) . .
N4 Fe1 N5 C29 97.0(3) . .
N6 Fe1 N5 C29 -6.9(3) . .
C5 N1 C1 C2 -0.2(8) . .
Fe1 N1 C1 C2 175.7(4) . .
N1 C1 C2 C3 -0.3(9) . .
C1 C2 C3 C4 0.7(8) . .
C2 C3 C4 C5 -0.6(7) . .
C1 N1 C5 C4 0.3(7) . .
Fe1 N1 C5 C4 -176.0(3) . .
C1 N1 C5 C6 -179.4(4) . .
Fe1 N1 C5 C6 4.3(5) . .
C3 C4 C5 N1 0.1(7) . .
C3 C4 C5 C6 179.8(4) . .
C10 N2 C6 C7 -0.3(5) . .
Fe1 N2 C6 C7 -175.0(3) . .
C10 N2 C6 C5 -179.1(3) . .
Fe1 N2 C6 C5 6.2(4) . .
N1 C5 C6 N2 -7.0(5) . .
C4 C5 C6 N2 173.3(4) . .
N1 C5 C6 C7 174.1(4) . .
C4 C5 C6 C7 -5.6(6) . .
N2 C6 C7 C8 0.8(6) . .
C5 C6 C7 C8 179.5(4) . .
C6 C7 C8 C9 0.5(6) . .
C7 C8 C9 C10 -2.2(6) . .
C6 N2 C10 C9 -1.5(5) . .
Fe1 N2 C10 C9 172.5(3) . .
C6 N2 C10 C11 173.9(3) . .
Fe1 N2 C10 C11 -12.1(5) . .
C8 C9 C10 N2 2.8(6) . .
C8 C9 C10 C11 -172.7(4) . .
C16 N3 C12 C13 1.3(7) . .
Fe1 N3 C12 C13 -177.8(4) . .
N3 C12 C13 C14 0.3(9) . .
C12 C13 C14 C15 -1.9(9) . .
C13 C14 C15 C16 2.0(8) . .
C12 N3 C16 C15 -1.2(7) . .
Fe1 N3 C16 C15 177.9(3) . .
C12 N3 C16 C17 178.9(4) . .
Fe1 N3 C16 C17 -2.0(5) . .
C14 C15 C16 N3 -0.4(7) . .
C14 C15 C16 C17 179.5(4) . .
C21 N4 C17 C18 3.6(6) . .
Fe1 N4 C17 C18 -156.5(3) . .
C21 N4 C17 C16 -177.4(3) . .
Fe1 N4 C17 C16 22.5(4) . .
N3 C16 C17 N4 -14.3(5) . .
C15 C16 C17 N4 165.8(4) . .
N3 C16 C17 C18 164.7(4) . .
C15 C16 C17 C18 -15.2(7) . .
N4 C17 C18 C19 -0.9(7) . .
C16 C17 C18 C19 -179.8(4) . .
C17 C18 C19 C20 -1.8(7) . .
C18 C19 C20 C21 1.7(7) . .
C17 N4 C21 C20 -3.8(6) . .
Fe1 N4 C21 C20 153.0(3) . .
C17 N4 C21 C22 175.0(4) . .
Fe1 N4 C21 C22 -28.3(5) . .
C19 C20 C21 N4 1.2(6) . .
C19 C20 C21 C22 -177.5(4) . .
N3 Fe1 N6 C24 179.5(6) . .
N1 Fe1 N6 C24 -78.1(2) . .
N2 Fe1 N6 C24 -3.3(2) . .
N5 Fe1 N6 C24 -169.8(2) . .
N4 Fe1 N6 C24 111.9(2) . .
N3 Fe1 N6 C28 -16.6(7) . .
N1 Fe1 N6 C28 85.90(19) . .
N2 Fe1 N6 C28 160.63(18) . .
N5 Fe1 N6 C28 -5.83(18) . .
N4 Fe1 N6 C28 -84.17(19) . .
C28 N6 C24 C23 169.9(4) . 2
Fe1 N6 C24 C23 -27.3(4) . 2
C28 N6 C24 C25 0.0 . .
Fe1 N6 C24 C25 162.8(3) . .
C23 C24 C25 C26 -169.9(4) 2 .
N6 C24 C25 C26 0.0 . .
C24 C25 C26 C27 0.0 . .
C25 C26 C27 C28 0.0 . .
C26 C27 C28 N6 0.0 . .
C26 C27 C28 C29 177.2(4) . .
C24 N6 C28 C27 0.0 . .
Fe1 N6 C28 C27 -165.1(2) . .
C24 N6 C28 C29 -177.4(4) . .
Fe1 N6 C28 C29 17.6(3) . .
C33 N5 C29 C30 3.3(6) . .
Fe1 N5 C29 C30 -161.1(3) . .
C33 N5 C29 C28 -176.9(3) . .
Fe1 N5 C29 C28 18.7(5) . .
C27 C28 C29 N5 158.0(3) . .
N6 C28 C29 N5 -24.8(5) . .
C27 C28 C29 C30 -22.2(6) . .
N6 C28 C29 C30 155.0(4) . .
N5 C29 C30 C31 -0.5(7) . .
C28 C29 C30 C31 179.8(4) . .
C29 C30 C31 C32 -2.5(7) . .
C30 C31 C32 C33 2.5(7) . .
C29 N5 C33 C32 -3.2(6) . .
Fe1 N5 C33 C32 159.4(3) . .
C31 C32 C33 N5 0.4(7) . .
O1 S1 C34 F1 -59.3(4) . .
O3 S1 C34 F1 61.2(4) . .
O2 S1 C34 F1 -179.1(3) . .
O1 S1 C34 F3 -179.7(3) . .
O3 S1 C34 F3 -59.1(4) . .
O2 S1 C34 F3 60.6(4) . .
O1 S1 C34 F2 60.5(4) . .
O3 S1 C34 F2 -179.0(3) . .
O2 S1 C34 F2 -59.3(4) . .
O5A S2A C35A F6A -57.7(15) . .
O6A S2A C35A F6A 65.0(14) . .
O4A S2A C35A F6A -176.1(14) . .
O5A S2A C35A F4A 178.9(11) . .
O6A S2A C35A F4A -58.4(11) . .
O4A S2A C35A F4A 60.5(13) . .
O5A S2A C35A F5A 63.4(12) . .
O6A S2A C35A F5A -173.9(10) . .
O4A S2A C35A F5A -54.9(13) . .
O6B S2B C35B F4B -56.3(16) . .
O4B S2B C35B F4B 67.1(16) . .
O5B S2B C35B F4B -179.8(14) . .
O6B S2B C35B F6B 62.1(15) . .
O4B S2B C35B F6B -174.5(14) . .
O5B S2B C35B F6B -61.4(15) . .
O6B S2B C35B F5B 179.1(13) . .
O4B S2B C35B F5B -57.5(15) . .
O5B S2B C35B F5B 55.5(15) . .
O5C S2C C35C F4C -178.7(14) . .
O6C S2C C35C F4C -62.3(16) . .
O4C S2C C35C F4C 59.7(16) . .
O5C S2C C35C F6C -62.2(16) . .
O6C S2C C35C F6C 54.3(16) . .
O4C S2C C35C F6C 176.3(14) . .
O5C S2C C35C F5C 60.8(16) . .
O6C S2C C35C F5C 177.3(14) . .
O4C S2C C35C F5C -60.8(16) . .
O5D S2D C35D F6D -59(3) . .
O6D S2D C35D F6D 60(3) . .
O4D S2D C35D F6D 175(3) . .
O5D S2D C35D F4D -174(2) . .
O6D S2D C35D F4D -56(3) . .
O4D S2D C35D F4D 59(3) . .
O5D S2D C35D F5D 69(3) . .
O6D S2D C35D F5D -172(3) . .
O4D S2D C35D F5D -57(3) . .
